data_4500510
loop_
_publ_author_name
'Fu, Ying'
'Su, Jie'
'Yang, Sihai'
'Zou, Zhibo'
'Li, Guobao'
'Liao, Fuhui'
'Xiong, Ming'
'Lin, Jianhua'

_publ_section_title
;
 Syntheses, Structures, and Structural Transformations of Mixed Na(I) and
 Zn(II) Metal--Organic Frameworks with 1,3,5-Benzenetricarboxylate Ligands
;
_journal_issue 6
_journal_name_full 'Crystal Growth &amp; Design'
_journal_page_first 2243
_journal_paper_doi 10.1021/cg101610k
_journal_volume 11
_journal_year 2011
_chemical_formula_sum 'C20 H24 Na2 O24 Zn3'
_chemical_formula_weight 890.48
_chemical_name_systematic
;
 ?
;
_space_group_IT_number 15
_symmetry_cell_setting monoclinic
_symmetry_space_group_name_Hall '-C 2yc'
_symmetry_space_group_name_H-M 'C 1 2/c 1'
_atom_sites_solution_hydrogens geom
_atom_sites_solution_primary direct
_atom_sites_solution_secondary difmap
_audit_creation_method SHELXL-97
_cell_angle_alpha 90.00
_cell_angle_beta 93.42(3)
_cell_angle_gamma 90.00
_cell_formula_units_Z 4
_cell_length_a 7.5112(15)
_cell_length_b 19.151(4)
_cell_length_c 21.213(4)
_cell_measurement_reflns_used 25
_cell_measurement_temperature 293(2)
_cell_measurement_theta_max 25.5
_cell_measurement_theta_min 2
_cell_volume 3046.0(11)
_computing_cell_refinement 'MSC/AFC Diffractometer Control'
_computing_data_collection 'MSC/AFC Diffractometer Control'
_computing_data_reduction 'teXsan (MSC, 1992-1997)'
_computing_molecular_graphics 'Bruker SHELXTL'
_computing_publication_material 'Bruker SHELXTL'
_computing_structure_refinement 'SHELXL-97 (Sheldrick, 1997)'
_computing_structure_solution 'Bruker SHELXTL'
_diffrn_ambient_temperature 293(2)
_diffrn_measured_fraction_theta_full 1.000
_diffrn_measured_fraction_theta_max 0.999
_diffrn_measurement_device_type 'Rigaku AFC6S'
_diffrn_measurement_method \w-2\q
_diffrn_radiation_monochromator graphite
_diffrn_radiation_source 'fine-focus sealed tube'
_diffrn_radiation_type MoK\a
_diffrn_radiation_wavelength 0.71073
_diffrn_reflns_av_R_equivalents 0.0179
_diffrn_reflns_av_sigmaI/netI 0.0305
_diffrn_reflns_limit_h_max 9
_diffrn_reflns_limit_h_min 0
_diffrn_reflns_limit_k_max 23
_diffrn_reflns_limit_k_min 0
_diffrn_reflns_limit_l_max 25
_diffrn_reflns_limit_l_min -25
_diffrn_reflns_number 3073
_diffrn_reflns_theta_full 25.00
_diffrn_reflns_theta_max 25.50
_diffrn_reflns_theta_min 2.13
_diffrn_standards_interval_count 150
_diffrn_standards_number 3
_exptl_absorpt_coefficient_mu 2.474
_exptl_absorpt_correction_T_max 0.781
_exptl_absorpt_correction_T_min 0.558
_exptl_absorpt_correction_type psi-scan
_exptl_absorpt_process_details 'teXsan (MSC, 1992-1997)'
_exptl_crystal_colour colorless
_exptl_crystal_density_diffrn 1.942
_exptl_crystal_density_method 'not measured'
_exptl_crystal_description block
_exptl_crystal_F_000 1792
_exptl_crystal_size_max 0.30
_exptl_crystal_size_mid 0.20
_exptl_crystal_size_min 0.10
_refine_diff_density_max 1.493
_refine_diff_density_min -2.141
_refine_diff_density_rms 0.268
_refine_ls_extinction_method none
_refine_ls_goodness_of_fit_ref 1.008
_refine_ls_hydrogen_treatment constr
_refine_ls_matrix_type full
_refine_ls_number_parameters 223
_refine_ls_number_reflns 2846
_refine_ls_number_restraints 0
_refine_ls_restrained_S_all 1.008
_refine_ls_R_factor_all 0.0842
_refine_ls_R_factor_gt 0.0688
_refine_ls_shift/su_max 0.000
_refine_ls_shift/su_mean 0.000
_refine_ls_structure_factor_coef Fsqd
_refine_ls_weighting_details 'calc w=1/[\s^2^(Fo^2^)+(0.2250P)^2^+0.0000P] where P=(Fo^2^+2Fc^2^)/3'
_refine_ls_weighting_scheme calc
_refine_ls_wR_factor_gt 0.2245
_refine_ls_wR_factor_ref 0.2509
_reflns_number_gt 2337
_reflns_number_total 2846
_reflns_threshold_expression >2sigma(I)
_cod_data_source_file cg101610k_si_001.cif
_cod_data_source_block 2
_cod_original_cell_volume 3046.0(10)
_cod_original_sg_symbol_H-M C2/c
_cod_database_code 4500510

loop_
_symmetry_equiv_pos_as_xyz
'x, y, z'
'-x, y, -z+1/2'
'x+1/2, y+1/2, z'
'-x+1/2, y+1/2, -z+1/2'
'-x, -y, -z'
'x, -y, z-1/2'
'-x+1/2, -y+1/2, -z'
'x+1/2, -y+1/2, z-1/2'

loop_
_atom_site_label
_atom_site_type_symbol
_atom_site_fract_x
_atom_site_fract_y
_atom_site_fract_z
_atom_site_U_iso_or_equiv
_atom_site_adp_type
_atom_site_occupancy
_atom_site_symmetry_multiplicity
_atom_site_calc_flag
_atom_site_refinement_flags
Zn1 Zn 0.0000 0.02344(5) 0.7500 0.0169(4) Uani 1 2 d S
Zn2 Zn 0.56990(11) -0.24834(3) 0.42198(4) 0.0201(4) Uani 1 1 d .
O1 O 0.1288(6) 0.0253(2) 0.6677(2) 0.0179(10) Uani 1 1 d .
O2 O 0.3700(7) -0.2778(2) 0.3589(2) 0.0244(11) Uani 1 1 d .
H2A H 0.2839 -0.2515 0.3554 0.037 Uiso 1 1 d .
H2B H 0.3353 -0.3178 0.3646 0.037 Uiso 1 1 d .
O3 O 0.6873(7) -0.3719(2) 0.3873(2) 0.0278(12) Uani 1 1 d .
O4 O 1.0531(7) -0.2162(3) 0.3544(3) 0.0394(15) Uani 1 1 d .
O5 O 0.7692(6) -0.2113(2) 0.3761(2) 0.0215(10) Uani 1 1 d .
O6 O 0.4545(7) -0.1757(2) 0.4699(2) 0.0246(11) Uani 1 1 d .
O7 O 0.6276(7) -0.3268(2) 0.4787(2) 0.0288(12) Uani 1 1 d .
O8 O 0.2060(7) -0.0869(2) 0.6637(2) 0.0277(12) Uani 1 1 d .
O9 O 0.4312(7) -0.1146(2) 0.3806(2) 0.0228(10) Uani 1 1 d .
C1 C 0.2204(9) -0.0186(3) 0.5709(3) 0.0160(13) Uani 1 1 d .
C2 C 0.2870(9) -0.0006(3) 0.4447(3) 0.0195(14) Uani 1 1 d .
H2 H 0.3082 0.0054 0.4023 0.023 Uiso 1 1 calc R
C3 C 0.4076(8) -0.1213(3) 0.4381(3) 0.0159(13) Uani 1 1 d .
C4 C 0.3270(9) -0.0644(3) 0.4734(3) 0.0184(13) Uani 1 1 d .
C5 C 0.7166(8) -0.4456(3) 0.4775(3) 0.0144(12) Uani 1 1 d .
C6 C 0.1834(8) -0.0280(3) 0.6388(3) 0.0143(13) Uani 1 1 d .
C7 C 0.6742(8) -0.3774(3) 0.4451(3) 0.0175(13) Uani 1 1 d .
C8 C 0.2905(8) -0.0727(3) 0.5368(3) 0.0167(13) Uani 1 1 d .
H8 H 0.3139 -0.1153 0.5565 0.020 Uiso 1 1 calc R
C9 C 0.6821(9) -0.4546(3) 0.5407(3) 0.0185(13) Uani 1 1 d .
H9 H 0.6334 -0.4181 0.5630 0.022 Uiso 1 1 calc R
C10 C 0.9250(10) -0.2353(4) 0.3837(3) 0.0262(16) Uani 1 1 d .
H10 H 0.9450 -0.2701 0.4138 0.031 Uiso 1 1 calc R
Na1 Na 0.6650(4) -0.12058(13) 0.31031(12) 0.0228(6) Uani 1 1 d .
O10 O -0.1977(6) -0.0495(2) 0.7160(2) 0.0231(10) Uani 1 1 d .
H10A H -0.1830 -0.0763 0.6866 0.035 Uiso 1 1 d .
H10B H -0.2310 -0.0707 0.7467 0.035 Uiso 1 1 d .
O11 O -0.1652(6) 0.1077(2) 0.7147(2) 0.0218(10) Uani 1 1 d .
H11A H -0.1133 0.1405 0.6990 0.033 Uiso 1 1 d .
H11B H -0.2697 0.1082 0.7010 0.033 Uiso 1 1 d .
O12 O 0.5000 -0.0318(3) 0.2500 0.0227(14) Uani 1 2 d S
H12 H 0.4408 -0.0078 0.2730 0.034 Uiso 1 1 d .
O13 O 0.5000 -0.2067(4) 0.2500 0.0300(16) Uani 1 2 d S
H13 H 0.4587 -0.2310 0.2774 0.045 Uiso 1 1 d .

loop_
_atom_site_aniso_label
_atom_site_aniso_U_11
_atom_site_aniso_U_22
_atom_site_aniso_U_33
_atom_site_aniso_U_23
_atom_site_aniso_U_13
_atom_site_aniso_U_12
Zn1 0.0269(6) 0.0124(6) 0.0114(6) 0.000 0.0007(4) 0.000
Zn2 0.0330(6) 0.0101(5) 0.0171(5) 0.0028(3) 0.0023(4) 0.0083(3)
O1 0.031(2) 0.013(2) 0.010(2) 0.0002(16) 0.0052(18) 0.0028(18)
O2 0.035(3) 0.008(2) 0.029(3) 0.0006(19) -0.002(2) 0.0039(19)
O3 0.061(3) 0.011(2) 0.010(2) 0.0017(18) -0.005(2) 0.010(2)
O4 0.032(3) 0.029(3) 0.058(4) 0.024(3) 0.007(3) 0.007(2)
O5 0.025(2) 0.017(2) 0.022(2) 0.0059(18) -0.0023(19) 0.0077(19)
O6 0.044(3) 0.010(2) 0.020(2) 0.0007(18) 0.005(2) 0.012(2)
O7 0.061(3) 0.010(2) 0.016(2) 0.0002(18) -0.001(2) 0.016(2)
O8 0.056(3) 0.009(2) 0.018(2) 0.0030(18) -0.001(2) 0.005(2)
O9 0.038(3) 0.021(2) 0.010(2) -0.0015(17) 0.0036(19) 0.009(2)
C1 0.029(3) 0.007(3) 0.012(3) 0.000(2) -0.001(2) 0.001(2)
C2 0.033(3) 0.014(3) 0.012(3) -0.002(2) -0.002(3) 0.002(3)
C3 0.020(3) 0.011(3) 0.017(3) -0.002(2) -0.002(2) 0.004(2)
C4 0.032(3) 0.007(3) 0.015(3) -0.002(2) -0.005(3) 0.004(3)
C5 0.019(3) 0.009(3) 0.015(3) 0.001(2) -0.001(2) 0.004(2)
C6 0.020(3) 0.016(3) 0.007(3) 0.000(2) -0.001(2) -0.002(2)
C7 0.021(3) 0.016(3) 0.015(3) 0.002(2) 0.001(2) 0.002(2)
C8 0.027(3) 0.009(3) 0.014(3) 0.001(2) 0.001(2) 0.006(2)
C9 0.032(3) 0.005(3) 0.017(3) -0.002(2) -0.005(3) 0.005(2)
C10 0.037(4) 0.017(3) 0.024(4) 0.009(3) 0.000(3) 0.001(3)
Na1 0.0331(15) 0.0171(13) 0.0179(13) 0.0026(10) -0.0014(11) 0.0001(11)
O10 0.038(3) 0.016(2) 0.015(2) -0.0035(18) 0.000(2) -0.003(2)
O11 0.029(2) 0.016(2) 0.020(2) 0.0066(18) -0.0033(19) 0.0005(19)
O12 0.018(3) 0.021(3) 0.029(4) 0.000 0.003(3) 0.000
O13 0.051(5) 0.023(4) 0.017(3) 0.000 -0.001(3) 0.000

loop_
_atom_type_symbol
_atom_type_description
_atom_type_scat_dispersion_real
_atom_type_scat_dispersion_imag
_atom_type_scat_source
C C 0.0033 0.0016 'International Tables Vol C Tables 4.2.6.8 and 6.1.1.4'
H H 0.0000 0.0000 'International Tables Vol C Tables 4.2.6.8 and 6.1.1.4'
O O 0.0106 0.0060 'International Tables Vol C Tables 4.2.6.8 and 6.1.1.4'
Na Na 0.0362 0.0249 'International Tables Vol C Tables 4.2.6.8 and 6.1.1.4'
Zn Zn 0.2839 1.4301 'International Tables Vol C Tables 4.2.6.8 and 6.1.1.4'

loop_
_geom_angle_atom_site_label_1
_geom_angle_atom_site_label_2
_geom_angle_atom_site_label_3
_geom_angle
_geom_angle_site_symmetry_1
_geom_angle_site_symmetry_3
O1 Zn1 O1 178.0(2) 2_556 .
O1 Zn1 O10 86.82(18) 2_556 .
O1 Zn1 O10 94.47(18) . .
O1 Zn1 O10 94.48(18) 2_556 2_556
O1 Zn1 O10 86.82(17) . 2_556
O10 Zn1 O10 98.2(3) . 2_556
O1 Zn1 O11 88.96(18) 2_556 2_556
O1 Zn1 O11 89.55(18) . 2_556
O10 Zn1 O11 171.18(18) . 2_556
O10 Zn1 O11 89.86(18) 2_556 2_556
O1 Zn1 O11 89.55(18) 2_556 .
O1 Zn1 O11 88.96(18) . .
O10 Zn1 O11 89.86(18) . .
O10 Zn1 O11 171.18(18) 2_556 .
O11 Zn1 O11 82.4(2) 2_556 .
O1 Zn1 Na1 43.87(13) 2_556 6_456
O1 Zn1 Na1 134.60(13) . 6_456
O10 Zn1 Na1 88.26(13) . 6_456
O10 Zn1 Na1 137.66(13) 2_556 6_456
O11 Zn1 Na1 83.34(13) 2_556 6_456
O11 Zn1 Na1 45.68(13) . 6_456
O1 Zn1 Na1 134.60(13) 2_556 5_656
O1 Zn1 Na1 43.87(13) . 5_656
O10 Zn1 Na1 137.66(13) . 5_656
O10 Zn1 Na1 88.26(14) 2_556 5_656
O11 Zn1 Na1 45.68(13) 2_556 5_656
O11 Zn1 Na1 83.34(13) . 5_656
Na1 Zn1 Na1 114.47(9) 6_456 5_656
O6 Zn2 O7 108.35(19) . .
O6 Zn2 O5 112.0(2) . .
O7 Zn2 O5 115.7(2) . .
O6 Zn2 O2 102.0(2) . .
O7 Zn2 O2 108.7(2) . .
O5 Zn2 O2 109.2(2) . .
O6 Zn2 Na1 88.24(14) . .
O7 Zn2 Na1 154.68(17) . .
O5 Zn2 Na1 38.96(13) . .
O2 Zn2 Na1 85.48(14) . .
C6 O1 Zn1 125.5(4) . .
C6 O1 Na1 118.5(4) . 5_656
Zn1 O1 Na1 100.29(18) . 5_656
Zn2 O2 H2A 115.8 . .
Zn2 O2 H2B 113.0 . .
H2A O2 H2B 109.4 . .
C10 O5 Zn2 122.3(4) . .
C10 O5 Na1 128.7(4) . .
Zn2 O5 Na1 109.0(2) . .
C3 O6 Zn2 114.9(4) . .
C7 O7 Zn2 107.4(4) . .
C3 O9 Na1 139.6(4) . .
C8 C1 C9 119.2(6) . 3_455
C8 C1 C6 120.8(5) . .
C9 C1 C6 120.0(6) 3_455 .
C5 C2 C4 121.9(6) 3_455 .
C5 C2 H2 119.0 3_455 .
C4 C2 H2 119.0 . .
O9 C3 O6 123.2(6) . .
O9 C3 C4 120.5(5) . .
O6 C3 C4 116.3(5) . .
C2 C4 C8 118.1(6) . .
C2 C4 C3 120.8(6) . .
C8 C4 C3 121.1(5) . .
C2 C5 C9 119.2(5) 3_545 .
C2 C5 C7 120.7(5) 3_545 .
C9 C5 C7 120.1(5) . .
O8 C6 O1 123.9(5) . .
O8 C6 C1 119.1(5) . .
O1 C6 C1 117.0(5) . .
O3 C7 O7 122.3(6) . .
O3 C7 C5 119.8(6) . .
O7 C7 C5 117.9(5) . .
C1 C8 C4 121.4(5) . .
C1 C8 H8 119.3 . .
C4 C8 H8 119.3 . .
C5 C9 C1 120.2(6) . 3_545
C5 C9 H9 119.9 . .
C1 C9 H9 119.9 3_545 .
O4 C10 O5 125.1(6) . .
O4 C10 H10 117.4 . .
O5 C10 H10 117.4 . .
O5 Na1 O9 83.96(18) . .
O5 Na1 O13 87.22(18) . .
O9 Na1 O13 89.45(15) . .
O5 Na1 O1 104.95(18) . 5_656
O9 Na1 O1 109.36(19) . 5_656
O13 Na1 O1 158.31(17) . 5_656
O5 Na1 O12 168.66(18) . .
O9 Na1 O12 85.62(14) . .
O13 Na1 O12 88.21(19) . .
O1 Na1 O12 82.76(16) 5_656 .
O5 Na1 O11 113.19(18) . 6_655
O9 Na1 O11 161.4(2) . 6_655
O13 Na1 O11 84.60(13) . 6_655
O1 Na1 O11 74.16(16) 5_656 6_655
O12 Na1 O11 76.65(13) . 6_655
O5 Na1 Zn1 113.47(15) . 5_656
O9 Na1 Zn1 142.49(15) . 5_656
O13 Na1 Zn1 122.84(10) . 5_656
O1 Na1 Zn1 35.84(11) 5_656 5_656
O12 Na1 Zn1 77.67(9) . 5_656
O11 Na1 Zn1 38.33(11) 6_655 5_656
O5 Na1 Na1 130.03(14) . 2_655
O9 Na1 Na1 86.59(16) . 2_655
O13 Na1 Na1 43.66(13) . 2_655
O1 Na1 Na1 124.41(13) 5_656 2_655
O12 Na1 Na1 44.54(13) . 2_655
O11 Na1 Na1 76.97(14) 6_655 2_655
Zn1 Na1 Na1 103.48(9) 5_656 2_655
O5 Na1 Zn2 31.99(12) . .
O9 Na1 Zn2 54.65(12) . .
O13 Na1 Zn2 76.13(11) . .
O1 Na1 Zn2 123.33(13) 5_656 .
O12 Na1 Zn2 136.67(11) . .
O11 Na1 Zn2 139.42(14) 6_655 .
Zn1 Na1 Zn2 144.27(9) 5_656 .
Na1 Na1 Zn2 109.53(8) 2_655 .
Zn1 O10 H10A 123.0 . .
Zn1 O10 H10B 107.1 . .
H10A O10 H10B 110.8 . .
Zn1 O11 Na1 95.99(17) . 6_456
Zn1 O11 H11A 116.0 . .
Na1 O11 H11A 122.4 6_456 .
Zn1 O11 H11B 130.9 . .
Na1 O11 H11B 76.1 6_456 .
H11A O11 H11B 108.4 . .
Na1 O12 Na1 90.9(3) 2_655 .
Na1 O12 H12 115.4 2_655 .
Na1 O12 H12 110.9 . .
Na1 O13 Na1 92.7(3) . 2_655
Na1 O13 H13 102.6 . .
Na1 O13 H13 124.5 2_655 .

loop_
_geom_bond_atom_site_label_1
_geom_bond_atom_site_label_2
_geom_bond_distance
_geom_bond_site_symmetry_2
Zn1 O1 2.046(4) 2_556
Zn1 O1 2.046(4) .
Zn1 O10 2.133(5) .
Zn1 O10 2.133(5) 2_556
Zn1 O11 2.143(4) 2_556
Zn1 O11 2.143(4) .
Zn1 Na1 3.437(3) 6_456
Zn1 Na1 3.437(3) 5_656
Zn2 O6 1.955(4) .
Zn2 O7 1.957(4) .
Zn2 O5 1.966(5) .
Zn2 O2 2.032(5) .
Zn2 Na1 3.508(3) .
O1 C6 1.271(7) .
O1 Na1 2.421(5) 5_656
O2 H2A 0.8200 .
O2 H2B 0.8197 .
O3 C7 1.241(8) .
O4 C10 1.231(9) .
O5 C10 1.259(9) .
O5 Na1 2.334(5) .
O6 C3 1.280(8) .
O7 C7 1.265(8) .
O8 C6 1.254(8) .
O9 C3 1.248(8) .
O9 Na1 2.373(6) .
C1 C8 1.385(8) .
C1 C9 1.405(8) 3_455
C1 C6 1.493(8) .
C2 C5 1.383(8) 3_455
C2 C4 1.390(8) .
C2 H2 0.9300 .
C3 C4 1.473(8) .
C4 C8 1.398(9) .
C5 C2 1.383(8) 3_545
C5 C9 1.392(9) .
C5 C7 1.502(8) .
C8 H8 0.9300 .
C9 C1 1.405(8) 3_545
C9 H9 0.9300 .
C10 H10 0.9300 .
Na1 O13 2.388(5) .
Na1 O1 2.421(5) 5_656
Na1 O12 2.423(5) .
Na1 O11 2.473(5) 6_655
Na1 Zn1 3.437(3) 5_656
Na1 Na1 3.454(5) 2_655
O10 H10A 0.8198 .
O10 H10B 0.8199 .
O11 Na1 2.473(5) 6_456
O11 H11A 0.8203 .
O11 H11B 0.8202 .
O12 Na1 2.423(5) 2_655
O12 H12 0.8202 .
O13 Na1 2.388(5) 2_655
O13 H13 0.8203 .

loop_
_geom_hbond_atom_site_label_D
_geom_hbond_atom_site_label_H
_geom_hbond_atom_site_label_A
_geom_hbond_distance_DH
_geom_hbond_distance_HA
_geom_hbond_distance_DA
_geom_hbond_angle_DHA
_geom_hbond_site_symmetry_A
O2 H2A O4 0.82 1.86 2.654(7) 162.6 1_455
O2 H2B O8 0.82 1.94 2.689(6) 151.4 7_546
O10 H10A O3 0.82 1.85 2.663(6) 168.9 7_546
O10 H10B O8 0.82 1.92 2.654(7) 148.1 2_556
O11 H11A O4 0.82 1.91 2.707(7) 163.0 5_656
O11 H11B O9 0.82 2.06 2.759(7) 143.3 5_556
O11 H11B O12 0.82 2.54 3.037(6) 120.7 5_556
O12 H12 O10 0.82 2.15 2.880(6) 147.4 5_556
O13 H13 O2 0.82 2.09 2.901(6) 169.1 .
